data_2106656
loop_
_publ_author_name
'Berndt, A.F.'

_publ_section_title
;
 The crystal structure of Sn P O3 F
;
_journal_name_full 'Acta Crystallographica B (24,1968-38,1982)'
_journal_page_first 529
_journal_page_last 530
_journal_volume 30
_journal_year 1974
_chemical_formula_sum 'F O3 P Sn'
_chemical_name_systematic 'Sn P O3 F'
_space_group_IT_number 14
_symmetry_space_group_name_Hall '-P 2ybc'
_symmetry_space_group_name_H-M 'P 1 21/c 1'
_cell_angle_alpha 90
_cell_angle_beta 99.3
_cell_angle_gamma 90
_cell_formula_units_Z 4
_cell_length_a 4.621
_cell_length_b 12.644
_cell_length_c 6.194
_cell_volume 357.146
_citation_journal_id_ASTM ACBCAR
_cod_data_source_file Berndt_ACBCAR_1974_1998.cif
_cod_data_source_block F1O3P1Sn1
_cod_original_cell_volume 357.1456
_cod_original_formula_sum 'F1 O3 P1 Sn1'
_cod_database_code 2106656

loop_
_symmetry_equiv_pos_as_xyz
x,y,z
-x,y+1/2,-z+1/2
-x,-y,-z
x,-y-1/2,z-1/2

loop_
_atom_site_label
_atom_site_type_symbol
_atom_site_fract_x
_atom_site_fract_y
_atom_site_fract_z
_atom_site_occupancy
_atom_site_U_iso_or_equiv
O2 O-2 0.205 0.27 0.202 1 0.0
Sn1 Sn+2 0.034 0.6299 0.2803 1 0.0
F1 F-1 0.461 0.431 0.159 1 0.0
O3 O-2 0.665 0.306 0.45 1 0.0
O1 O-2 0.25 0.412 0.484 1 0.0
P1 P+5 0.38 0.3517 0.336 1 0.0
